data_7707491
loop_
_publ_author_name
'Jinsenji, Yoshiki'
'Takimoto, Kazuyoshi'
'Yoshida, Jun'
'Mori, Shigeki'
'Watanabe, Yutaka'
'Sato, Hisako'

_publ_section_title
;
 Effects of geometrical isomerism on emissive behaviour of heteroleptic
 cyclometalated Ir(III) complexes.
;
_journal_issue 24
_journal_name_full 'Dalton transactions (Cambridge, England : 2003)'
_journal_page_first 8506
_journal_page_last 8511
_journal_paper_doi 10.1039/d1dt00783a
_journal_volume 50
_journal_year 2021
_chemical_formula_moiety 'C39 H24 Ir N3 O2, C H2 Cl2'
_chemical_formula_sum 'C40 H26 Cl2 Ir N3 O2'
_chemical_formula_weight 843.74
_space_group_crystal_system triclinic
_space_group_IT_number 2
_space_group_name_Hall '-P 1'
_space_group_name_H-M_alt 'P -1'
_atom_sites_solution_hydrogens geom
_atom_sites_solution_primary dual
_atom_sites_solution_secondary difmap
_audit_creation_date 2021-02-09
_audit_creation_method
;
Olex2 1.2
(compiled 2018.05.29 svn.r3508 for OlexSys, GUI svn.r5506)
;
_audit_update_record
;
2021-02-18 deposited with the CCDC.	2021-05-25 downloaded from the CCDC.
;
_cell_angle_alpha 85.981(2)
_cell_angle_beta 76.654(2)
_cell_angle_gamma 72.389(2)
_cell_formula_units_Z 2
_cell_length_a 10.4642(3)
_cell_length_b 10.5088(2)
_cell_length_c 15.5137(4)
_cell_measurement_reflns_used 23037
_cell_measurement_temperature 100(2)
_cell_measurement_theta_max 31.28
_cell_measurement_theta_min 2.03
_cell_volume 1582.11(7)
_computing_cell_refinement 'CrysAlisPro 1.171.39.46 (Rigaku OD, 2018)'
_computing_data_collection 'CrystalClear (Rigaku Inc., 2008)'
_computing_data_reduction 'CrysAlisPro 1.171.39.46 (Rigaku OD, 2018)'
_computing_molecular_graphics 'Olex2 (Dolomanov et al., 2009)'
_computing_publication_material 'Olex2 (Dolomanov et al., 2009)'
_computing_structure_refinement 'SHELXL-2018/3 (Sheldrick, 2015)'
_computing_structure_solution 'SHELXT 2018/2 (Sheldrick, 2018)'
_diffrn_ambient_temperature 100.15
_diffrn_detector_area_resol_mean 7.111
_diffrn_measured_fraction_theta_full 1.000
_diffrn_measured_fraction_theta_max 0.998
_diffrn_measurement_device_type 'Rigaku Varimax with Saturn'
_diffrn_measurement_method '\w scans'
_diffrn_radiation_type MoK\a
_diffrn_radiation_wavelength 0.71073
_diffrn_reflns_av_R_equivalents 0.0464
_diffrn_reflns_av_unetI/netI 0.0451
_diffrn_reflns_Laue_measured_fraction_full 1.000
_diffrn_reflns_Laue_measured_fraction_max 0.998
_diffrn_reflns_limit_h_max 13
_diffrn_reflns_limit_h_min -13
_diffrn_reflns_limit_k_max 13
_diffrn_reflns_limit_k_min -13
_diffrn_reflns_limit_l_max 20
_diffrn_reflns_limit_l_min -20
_diffrn_reflns_number 27014
_diffrn_reflns_point_group_measured_fraction_full 1.000
_diffrn_reflns_point_group_measured_fraction_max 0.998
_diffrn_reflns_theta_full 25.242
_diffrn_reflns_theta_max 27.999
_diffrn_reflns_theta_min 2.033
_exptl_absorpt_coefficient_mu 4.432
_exptl_absorpt_correction_T_max 0.915
_exptl_absorpt_correction_T_min 0.767
_exptl_absorpt_correction_type multi-scan
_exptl_absorpt_process_details
;
CrysAlisPro 1.171.39.46 (Rigaku Oxford Diffraction, 2018)
Empirical absorption correction using spherical harmonics,
 implemented in SCALE3 ABSPACK scaling algorithm.
;
_exptl_crystal_colour orange
_exptl_crystal_colour_primary orange
_exptl_crystal_density_diffrn 1.771
_exptl_crystal_density_method 'not measured'
_exptl_crystal_description plate
_exptl_crystal_F_000 828
_exptl_crystal_size_max 0.04
_exptl_crystal_size_mid 0.04
_exptl_crystal_size_min 0.02
_refine_diff_density_max 1.759
_refine_diff_density_min -1.112
_refine_diff_density_rms 0.142
_refine_ls_extinction_method none
_refine_ls_goodness_of_fit_ref 1.051
_refine_ls_hydrogen_treatment constr
_refine_ls_matrix_type full
_refine_ls_number_parameters 461
_refine_ls_number_reflns 7631
_refine_ls_number_restraints 117
_refine_ls_restrained_S_all 1.062
_refine_ls_R_factor_all 0.0366
_refine_ls_R_factor_gt 0.0315
_refine_ls_shift/su_max 0.004
_refine_ls_shift/su_mean 0.000
_refine_ls_structure_factor_coef Fsqd
_refine_ls_weighting_details 'w=1/[\s^2^(Fo^2^)+(0.0401P)^2^+0.8126P] where P=(Fo^2^+2Fc^2^)/3'
_refine_ls_weighting_scheme calc
_refine_ls_wR_factor_gt 0.0731
_refine_ls_wR_factor_ref 0.0752
_reflns_Friedel_coverage 0.000
_reflns_number_gt 6931
_reflns_number_total 7631
_reflns_threshold_expression 'I > 2\s(I)'
_cod_data_source_file d1dt00783a2.cif
_cod_data_source_block shelxl
_cod_depositor_comments 'Adding full bibliography for 7707490--7707494.cif.'
_cod_original_cell_volume 1582.12(7)
_cod_database_code 7707491
_shelx_shelxl_version_number 2017/1
_shelx_space_group_comment
;
The symmetry employed for this shelxl refinement is uniquely defined
by the following loop, which should always be used as a source of
symmetry information in preference to the above space-group names.
They are only intended as comments.
;
_shelx_estimated_absorpt_t_max 0.917
_shelx_estimated_absorpt_t_min 0.843
_olex2_refinement_description
;
1. Fixed Uiso
 At 1.2 times of:
  All C(H) groups, All C(H,H) groups
2. Uiso/Uaniso restraints and constraints
Cl1 \\sim Cl2 \\sim C40 \\sim Cl11 \\sim Cl12 \\sim C140: within 2A with sigma
of 0.01 and sigma for terminal atoms of 0.02
Uanis(Cl1) \\sim Ueq, Uanis(Cl2) \\sim Ueq, Uanis(C40) \\sim Ueq, Uanis(Cl11)
\\sim Ueq, Uanis(Cl12) \\sim Ueq, Uanis(C140) \\sim Ueq: with sigma of 0.01 and
sigma for terminal atoms of 0.02
3. Rigid body (RIGU) restrains
 Cl1, Cl2, C40, Cl11, Cl12, C140
 with sigma for 1-2 distances of 0.004 and sigma for 1-3 distances of 0.004
4. Same fragment restrains
{Cl1, Cl2, C40} sigma for 1-2: 0.02, 1-3: 0.04
as
{Cl11, Cl12, C140}
5. Others
 Sof(Cl11)=Sof(Cl12)=Sof(C140)=Sof(H14A)=Sof(H14B)=1-FVAR(1)
 Sof(Cl1)=Sof(Cl2)=Sof(C40)=Sof(H40A)=Sof(H40B)=FVAR(1)
6.a Secondary CH2 refined with riding coordinates:
 C40(H40A,H40B), C140(H14A,H14B)
6.b Aromatic/amide H refined with riding coordinates:
 C1(H1), C2(H2), C3(H3), C5(H5), C6(H6), C8(H8), C9(H9), C10(H10), C14(H14),
 C15(H15), C16(H16), C18(H18), C19(H19), C21(H21), C22(H22), C23(H23), C29(H29),
  C30(H30), C31(H31), C32(H32), C36(H36), C37(H37), C38(H38), C39(H39)
;
_olex2_submission_special_instructions 'No special instructions were received'

loop_
_space_group_symop_operation_xyz
'x, y, z'
'-x, -y, -z'

loop_
_atom_site_label
_atom_site_type_symbol
_atom_site_fract_x
_atom_site_fract_y
_atom_site_fract_z
_atom_site_U_iso_or_equiv
_atom_site_adp_type
_atom_site_occupancy
_atom_site_site_symmetry_order
_atom_site_calc_flag
_atom_site_refinement_flags_posn
_atom_site_refinement_flags_adp
_atom_site_refinement_flags_occupancy
_atom_site_disorder_assembly
_atom_site_disorder_group
Ir1 Ir 0.23223(2) 0.33319(2) 0.71854(2) 0.01373(5) Uani 1 1 d . . . . .
O1 O 0.5224(3) -0.0559(3) 0.65681(18) 0.0225(6) Uani 1 1 d . . . . .
O2 O 0.3435(3) 0.3574(3) 0.59513(17) 0.0202(6) Uani 1 1 d . . . . .
N1 N 0.1230(3) 0.3287(3) 0.8442(2) 0.0160(6) Uani 1 1 d . . . . .
N2 N 0.0824(3) 0.3077(3) 0.6542(2) 0.0227(7) Uani 1 1 d . . . . .
N3 N 0.3475(3) 0.1255(3) 0.7084(2) 0.0164(6) Uani 1 1 d . . . . .
C1 C -0.0059(4) 0.3241(4) 0.8695(3) 0.0202(8) Uani 1 1 d . . . . .
H1 H -0.055540 0.323366 0.825557 0.024 Uiso 1 1 calc R . . . .
C2 C -0.0706(4) 0.3204(4) 0.9589(3) 0.0262(9) Uani 1 1 d . . . . .
H2 H -0.162859 0.317186 0.974864 0.031 Uiso 1 1 calc R . . . .
C3 C -0.0006(4) 0.3213(4) 1.0231(3) 0.0258(9) Uani 1 1 d . . . . .
H3 H -0.043212 0.315711 1.083806 0.031 Uiso 1 1 calc R . . . .
C4 C 0.1336(4) 0.3303(4) 0.9994(3) 0.0214(8) Uani 1 1 d . . . . .
C5 C 0.2164(5) 0.3358(4) 1.0597(3) 0.0271(9) Uani 1 1 d . . . . .
H5 H 0.181793 0.328085 1.121427 0.033 Uiso 1 1 calc R . . . .
C6 C 0.3440(5) 0.3518(4) 1.0308(3) 0.0288(10) Uani 1 1 d . . . . .
H6 H 0.396283 0.354861 1.072730 0.035 Uiso 1 1 calc R . . . .
C7 C 0.4007(4) 0.3641(4) 0.9381(3) 0.0228(8) Uani 1 1 d . . . . .
C8 C 0.5289(5) 0.3864(4) 0.9030(3) 0.0282(10) Uani 1 1 d . . . . .
H8 H 0.585385 0.393143 0.941417 0.034 Uiso 1 1 calc R . . . .
C9 C 0.5720(4) 0.3986(4) 0.8125(3) 0.0267(9) Uani 1 1 d . . . . .
H9 H 0.658252 0.414464 0.789782 0.032 Uiso 1 1 calc R . . . .
C10 C 0.4932(4) 0.3883(4) 0.7530(3) 0.0240(9) Uani 1 1 d . . . . .
H10 H 0.527066 0.397538 0.691336 0.029 Uiso 1 1 calc R . . . .
C11 C 0.3659(4) 0.3646(3) 0.7827(2) 0.0166(7) Uani 1 1 d . . . . .
C12 C 0.3230(4) 0.3552(4) 0.8762(2) 0.0179(8) Uani 1 1 d . . . . .
C13 C 0.1926(4) 0.3364(3) 0.9083(2) 0.0169(8) Uani 1 1 d . . . . .
C14 C 0.0692(4) 0.1953(5) 0.6269(3) 0.0314(10) Uani 1 1 d . . . . .
H14 H 0.130429 0.112245 0.639210 0.038 Uiso 1 1 calc R . . . .
C15 C -0.0312(5) 0.1952(6) 0.5811(4) 0.0436(13) Uani 1 1 d . . . . .
H15 H -0.038221 0.113320 0.563397 0.052 Uiso 1 1 calc R . . . .
C16 C -0.1189(5) 0.3134(6) 0.5618(3) 0.0437(13) Uani 1 1 d . . . . .
H16 H -0.186522 0.314125 0.530003 0.052 Uiso 1 1 calc R . . . .
C17 C -0.1091(5) 0.4331(5) 0.5890(3) 0.0344(11) Uani 1 1 d . . . . .
C18 C -0.1954(5) 0.5624(6) 0.5735(3) 0.0426(13) Uani 1 1 d . . . . .
H18 H -0.262558 0.571289 0.539655 0.051 Uiso 1 1 calc R . . . .
C19 C -0.1828(5) 0.6713(5) 0.6061(3) 0.0398(13) Uani 1 1 d . . . . .
H19 H -0.244568 0.755349 0.596305 0.048 Uiso 1 1 calc R . . . .
C20 C -0.0815(5) 0.6685(4) 0.6550(3) 0.0320(11) Uani 1 1 d . . . . .
C21 C -0.0669(5) 0.7807(5) 0.6895(3) 0.0354(11) Uani 1 1 d . . . . .
H21 H -0.127793 0.866629 0.682491 0.043 Uiso 1 1 calc R . . . .
C22 C 0.0356(5) 0.7665(4) 0.7337(3) 0.0306(10) Uani 1 1 d . . . . .
H22 H 0.044706 0.843828 0.756958 0.037 Uiso 1 1 calc R . . . .
C23 C 0.1285(4) 0.6411(4) 0.7459(3) 0.0244(9) Uani 1 1 d . . . . .
H23 H 0.198703 0.635680 0.776576 0.029 Uiso 1 1 calc R . . . .
C24 C 0.1183(4) 0.5243(4) 0.7132(2) 0.0189(8) Uani 1 1 d . . . . .
C25 C 0.0093(4) 0.5422(4) 0.6683(2) 0.0224(9) Uani 1 1 d . . . . .
C26 C -0.0069(4) 0.4268(4) 0.6362(3) 0.0254(9) Uani 1 1 d . . . . .
C27 C 0.4606(4) 0.0784(4) 0.6478(3) 0.0176(8) Uani 1 1 d . . . . .
C28 C 0.4388(4) -0.0949(4) 0.7285(3) 0.0199(8) Uani 1 1 d . . . . .
C29 C 0.4579(4) -0.2220(4) 0.7643(3) 0.0243(9) Uani 1 1 d . . . . .
H29 H 0.534402 -0.295464 0.740539 0.029 Uiso 1 1 calc R . . . .
C30 C 0.3567(4) -0.2341(4) 0.8377(3) 0.0259(9) Uani 1 1 d . . . . .
H30 H 0.363996 -0.318623 0.865523 0.031 Uiso 1 1 calc R . . . .
C31 C 0.2456(4) -0.1258(4) 0.8710(3) 0.0261(9) Uani 1 1 d . . . . .
H31 H 0.177531 -0.139011 0.920175 0.031 Uiso 1 1 calc R . . . .
C32 C 0.2299(4) 0.0022(4) 0.8350(3) 0.0232(9) Uani 1 1 d . . . . .
H32 H 0.154728 0.076465 0.859181 0.028 Uiso 1 1 calc R . . . .
C33 C 0.3312(4) 0.0145(4) 0.7615(2) 0.0169(7) Uani 1 1 d . . . . .
C34 C 0.5246(4) 0.1454(4) 0.5749(3) 0.0187(8) Uani 1 1 d . . . . .
C35 C 0.4602(4) 0.2794(4) 0.5524(2) 0.0182(8) Uani 1 1 d . . . . .
C36 C 0.5281(4) 0.3323(4) 0.4756(2) 0.0211(8) Uani 1 1 d . . . . .
H36 H 0.485372 0.420192 0.457612 0.025 Uiso 1 1 calc R . . . .
C37 C 0.6522(4) 0.2629(4) 0.4262(3) 0.0229(8) Uani 1 1 d . . . . .
H37 H 0.694205 0.302863 0.375139 0.027 Uiso 1 1 calc R . . . .
C38 C 0.7181(4) 0.1331(4) 0.4501(3) 0.0280(9) Uani 1 1 d . . . . .
H38 H 0.805995 0.085286 0.416806 0.034 Uiso 1 1 calc R . . . .
C39 C 0.6533(4) 0.0759(4) 0.5229(3) 0.0260(9) Uani 1 1 d . . . . .
H39 H 0.696743 -0.013119 0.538504 0.031 Uiso 1 1 calc R . . . .
Cl1 Cl 0.5819(2) 0.00777(18) 0.86723(13) 0.0565(5) Uani 0.853(3) 1 d D U P A 1
Cl2 Cl 0.83587(18) 0.0493(2) 0.88516(14) 0.0666(6) Uani 0.853(3) 1 d D U P A 1
C40 C 0.6754(7) 0.0299(8) 0.9403(5) 0.0502(15) Uani 0.853(3) 1 d D U P A 1
H40A H 0.690460 -0.048150 0.980394 0.060 Uiso 0.853(3) 1 calc R . P A 1
H40B H 0.621986 0.109987 0.977031 0.060 Uiso 0.853(3) 1 calc R . P A 1
Cl11 Cl 0.687(2) 0.042(2) 0.8189(13) 0.132(5) Uani 0.147(3) 1 d D U P A 2
Cl12 Cl 0.5814(17) 0.0116(16) 0.9984(12) 0.106(4) Uani 0.147(3) 1 d D U P A 2
C140 C 0.730(4) 0.029(7) 0.9196(17) 0.081(4) Uani 0.147(3) 1 d D U P A 2
H14A H 0.752665 0.109549 0.932214 0.098 Uiso 0.147(3) 1 calc R . P A 2
H14B H 0.810499 -0.050199 0.921174 0.098 Uiso 0.147(3) 1 calc R . P A 2

loop_
_atom_site_aniso_label
_atom_site_aniso_U_11
_atom_site_aniso_U_22
_atom_site_aniso_U_33
_atom_site_aniso_U_23
_atom_site_aniso_U_13
_atom_site_aniso_U_12
Ir1 0.01541(8) 0.01286(8) 0.01042(8) 0.00036(5) -0.00182(5) -0.00134(5)
O1 0.0204(14) 0.0143(13) 0.0272(15) 0.0025(11) -0.0010(12) -0.0006(11)
O2 0.0231(14) 0.0191(14) 0.0114(13) 0.0015(10) 0.0014(11) 0.0000(11)
N1 0.0176(15) 0.0119(15) 0.0170(16) 0.0024(12) -0.0020(12) -0.0039(12)
N2 0.0218(17) 0.0273(18) 0.0177(17) -0.0045(14) -0.0064(14) -0.0029(14)
N3 0.0187(16) 0.0114(15) 0.0185(16) -0.0002(12) -0.0041(13) -0.0037(12)
C1 0.0166(18) 0.0182(19) 0.023(2) 0.0002(15) -0.0005(15) -0.0034(15)
C2 0.027(2) 0.020(2) 0.028(2) 0.0023(17) 0.0037(18) -0.0078(17)
C3 0.034(2) 0.018(2) 0.018(2) 0.0023(16) 0.0056(17) -0.0048(17)
C4 0.032(2) 0.0142(19) 0.0159(19) 0.0009(14) -0.0038(16) -0.0047(16)
C5 0.044(3) 0.021(2) 0.015(2) 0.0016(16) -0.0081(18) -0.0076(19)
C6 0.045(3) 0.023(2) 0.021(2) 0.0004(17) -0.016(2) -0.007(2)
C7 0.030(2) 0.0171(19) 0.023(2) -0.0004(15) -0.0106(17) -0.0047(16)
C8 0.031(2) 0.021(2) 0.036(3) -0.0041(18) -0.019(2) -0.0044(18)
C9 0.021(2) 0.020(2) 0.040(3) -0.0030(18) -0.0072(18) -0.0069(17)
C10 0.022(2) 0.020(2) 0.027(2) -0.0041(16) 0.0007(17) -0.0062(16)
C11 0.0191(18) 0.0103(17) 0.0186(19) 0.0013(14) -0.0030(15) -0.0031(14)
C12 0.0216(19) 0.0112(17) 0.0194(19) 0.0001(14) -0.0056(15) -0.0018(14)
C13 0.027(2) 0.0070(16) 0.0147(18) 0.0010(13) -0.0058(15) -0.0005(14)
C14 0.025(2) 0.031(2) 0.038(3) -0.0138(19) -0.0085(19) -0.0037(18)
C15 0.037(3) 0.053(3) 0.048(3) -0.021(3) -0.015(2) -0.015(2)
C16 0.031(3) 0.067(4) 0.036(3) -0.009(3) -0.017(2) -0.009(3)
C17 0.025(2) 0.048(3) 0.025(2) 0.000(2) -0.0086(19) -0.001(2)
C18 0.021(2) 0.066(4) 0.032(3) 0.011(2) -0.011(2) 0.003(2)
C19 0.032(3) 0.043(3) 0.028(3) 0.010(2) -0.010(2) 0.013(2)
C20 0.028(2) 0.028(2) 0.022(2) 0.0100(18) 0.0039(18) 0.0091(18)
C21 0.034(3) 0.025(2) 0.028(2) 0.0089(18) 0.008(2) 0.0066(19)
C22 0.040(3) 0.017(2) 0.022(2) -0.0013(16) 0.0123(19) -0.0025(18)
C23 0.033(2) 0.0163(19) 0.0164(19) -0.0011(15) 0.0073(17) -0.0048(17)
C24 0.0219(19) 0.0155(18) 0.0110(17) 0.0008(14) 0.0054(15) -0.0004(15)
C25 0.023(2) 0.022(2) 0.0122(18) 0.0042(15) 0.0003(15) 0.0042(16)
C26 0.0174(19) 0.032(2) 0.019(2) 0.0008(17) -0.0011(16) 0.0022(17)
C27 0.0177(18) 0.0128(17) 0.0212(19) -0.0016(14) -0.0042(15) -0.0025(14)
C28 0.024(2) 0.0138(18) 0.021(2) 0.0007(15) -0.0056(16) -0.0039(15)
C29 0.026(2) 0.0167(19) 0.030(2) 0.0029(16) -0.0107(18) -0.0029(16)
C30 0.033(2) 0.019(2) 0.030(2) 0.0073(17) -0.0125(19) -0.0120(18)
C31 0.030(2) 0.020(2) 0.028(2) 0.0064(17) -0.0030(18) -0.0110(17)
C32 0.030(2) 0.0144(19) 0.021(2) 0.0045(15) -0.0009(17) -0.0051(16)
C33 0.0208(19) 0.0120(17) 0.0187(19) 0.0009(14) -0.0064(15) -0.0044(15)
C34 0.0210(19) 0.0152(18) 0.0195(19) -0.0011(14) -0.0026(15) -0.0060(15)
C35 0.024(2) 0.0193(19) 0.0117(17) -0.0040(14) -0.0042(15) -0.0054(16)
C36 0.029(2) 0.022(2) 0.0136(18) -0.0008(15) -0.0031(16) -0.0100(17)
C37 0.028(2) 0.026(2) 0.0155(19) -0.0005(16) -0.0007(16) -0.0117(17)
C38 0.025(2) 0.029(2) 0.026(2) -0.0072(18) 0.0065(17) -0.0081(18)
C39 0.023(2) 0.023(2) 0.028(2) -0.0039(17) 0.0024(17) -0.0068(17)
Cl1 0.0619(11) 0.0503(10) 0.0689(12) 0.0031(8) -0.0358(10) -0.0183(8)
Cl2 0.0446(10) 0.0716(13) 0.0806(14) -0.0421(10) 0.0014(9) -0.0147(9)
C40 0.054(3) 0.037(3) 0.062(4) -0.006(3) -0.018(3) -0.011(3)
Cl11 0.129(9) 0.122(9) 0.119(7) 0.000(8) -0.013(7) -0.012(8)
Cl12 0.098(6) 0.086(6) 0.114(6) -0.004(5) -0.003(5) -0.012(5)
C140 0.078(6) 0.066(6) 0.094(6) -0.005(5) -0.012(5) -0.016(5)

loop_
_atom_type_symbol
_atom_type_description
_atom_type_scat_dispersion_real
_atom_type_scat_dispersion_imag
_atom_type_scat_source
C C 0.0033 0.0016 'International Tables Vol C Tables 4.2.6.8 and 6.1.1.4'
H H 0.0000 0.0000 'International Tables Vol C Tables 4.2.6.8 and 6.1.1.4'
Ir Ir -1.4442 7.9887 'International Tables Vol C Tables 4.2.6.8 and 6.1.1.4'
N N 0.0061 0.0033 'International Tables Vol C Tables 4.2.6.8 and 6.1.1.4'
O O 0.0106 0.0060 'International Tables Vol C Tables 4.2.6.8 and 6.1.1.4'
Cl Cl 0.1484 0.1585 'International Tables Vol C Tables 4.2.6.8 and 6.1.1.4'

loop_
_geom_angle_atom_site_label_1
_geom_angle_atom_site_label_2
_geom_angle_atom_site_label_3
_geom_angle
_geom_angle_site_symmetry_1
_geom_angle_site_symmetry_3
_geom_angle_publ_flag
O2 Ir1 N2 86.77(12) . . ?
O2 Ir1 N3 87.54(11) . . ?
N1 Ir1 O2 173.80(11) . . ?
N1 Ir1 N2 96.68(13) . . ?
N1 Ir1 N3 97.36(12) . . ?
N2 Ir1 N3 93.47(12) . . ?
C11 Ir1 O2 94.84(13) . . ?
C11 Ir1 N1 81.50(14) . . ?
C11 Ir1 N2 177.13(13) . . ?
C11 Ir1 N3 88.97(13) . . ?
C11 Ir1 C24 97.39(15) . . ?
C24 Ir1 O2 88.16(12) . . ?
C24 Ir1 N1 87.36(13) . . ?
C24 Ir1 N2 80.28(15) . . ?
C24 Ir1 N3 172.60(13) . . ?
C28 O1 C27 104.9(3) . . ?
C35 O2 Ir1 128.8(2) . . ?
C1 N1 Ir1 127.2(3) . . ?
C1 N1 C13 118.8(3) . . ?
C13 N1 Ir1 114.0(2) . . ?
C14 N2 Ir1 129.2(3) . . ?
C14 N2 C26 118.1(4) . . ?
C26 N2 Ir1 112.6(3) . . ?
C27 N3 Ir1 123.0(3) . . ?
C27 N3 C33 105.0(3) . . ?
C33 N3 Ir1 131.9(2) . . ?
N1 C1 H1 119.0 . . ?
N1 C1 C2 122.1(4) . . ?
C2 C1 H1 119.0 . . ?
C1 C2 H2 120.1 . . ?
C3 C2 C1 119.8(4) . . ?
C3 C2 H2 120.1 . . ?
C2 C3 H3 120.0 . . ?
C2 C3 C4 119.9(4) . . ?
C4 C3 H3 120.0 . . ?
C3 C4 C5 125.6(4) . . ?
C3 C4 C13 117.7(4) . . ?
C13 C4 C5 116.7(4) . . ?
C4 C5 H5 119.2 . . ?
C6 C5 C4 121.7(4) . . ?
C6 C5 H5 119.2 . . ?
C5 C6 H6 119.4 . . ?
C5 C6 C7 121.2(4) . . ?
C7 C6 H6 119.4 . . ?
C8 C7 C6 124.8(4) . . ?
C8 C7 C12 116.6(4) . . ?
C12 C7 C6 118.6(4) . . ?
C7 C8 H8 120.2 . . ?
C9 C8 C7 119.6(4) . . ?
C9 C8 H8 120.2 . . ?
C8 C9 H9 118.8 . . ?
C8 C9 C10 122.4(4) . . ?
C10 C9 H9 118.8 . . ?
C9 C10 H10 119.4 . . ?
C11 C10 C9 121.3(4) . . ?
C11 C10 H10 119.4 . . ?
C10 C11 Ir1 132.4(3) . . ?
C10 C11 C12 115.1(4) . . ?
C12 C11 Ir1 112.4(3) . . ?
C7 C12 C11 125.0(4) . . ?
C13 C12 C7 118.6(3) . . ?
C13 C12 C11 116.4(3) . . ?
N1 C13 C4 121.6(4) . . ?
N1 C13 C12 115.4(3) . . ?
C12 C13 C4 123.0(4) . . ?
N2 C14 H14 118.7 . . ?
N2 C14 C15 122.5(4) . . ?
C15 C14 H14 118.7 . . ?
C14 C15 H15 120.2 . . ?
C16 C15 C14 119.6(5) . . ?
C16 C15 H15 120.2 . . ?
C15 C16 H16 120.1 . . ?
C15 C16 C17 119.9(4) . . ?
C17 C16 H16 120.1 . . ?
C16 C17 C18 125.1(5) . . ?
C16 C17 C26 118.0(4) . . ?
C26 C17 C18 117.0(5) . . ?
C17 C18 H18 119.6 . . ?
C19 C18 C17 120.7(4) . . ?
C19 C18 H18 119.6 . . ?
C18 C19 H19 118.1 . . ?
C18 C19 C20 123.8(4) . . ?
C20 C19 H19 118.1 . . ?
C21 C20 C19 124.5(4) . . ?
C21 C20 C25 118.6(4) . . ?
C25 C20 C19 116.8(5) . . ?
C20 C21 H21 120.2 . . ?
C22 C21 C20 119.5(4) . . ?
C22 C21 H21 120.2 . . ?
C21 C22 H22 118.8 . . ?
C21 C22 C23 122.3(4) . . ?
C23 C22 H22 118.8 . . ?
C22 C23 H23 119.6 . . ?
C24 C23 C22 120.8(4) . . ?
C24 C23 H23 119.6 . . ?
C23 C24 Ir1 130.8(3) . . ?
C23 C24 C25 115.6(4) . . ?
C25 C24 Ir1 113.6(3) . . ?
C20 C25 C24 123.1(4) . . ?
C20 C25 C26 119.3(4) . . ?
C26 C25 C24 117.5(3) . . ?
N2 C26 C17 121.9(4) . . ?
N2 C26 C25 115.8(4) . . ?
C17 C26 C25 122.3(4) . . ?
O1 C27 C34 117.0(3) . . ?
N3 C27 O1 113.3(3) . . ?
N3 C27 C34 129.6(3) . . ?
O1 C28 C29 126.8(4) . . ?
O1 C28 C33 108.6(3) . . ?
C33 C28 C29 124.5(4) . . ?
C28 C29 H29 122.5 . . ?
C28 C29 C30 115.0(4) . . ?
C30 C29 H29 122.5 . . ?
C29 C30 H30 119.2 . . ?
C31 C30 C29 121.6(4) . . ?
C31 C30 H30 119.2 . . ?
C30 C31 H31 118.8 . . ?
C30 C31 C32 122.4(4) . . ?
C32 C31 H31 118.8 . . ?
C31 C32 H32 122.0 . . ?
C33 C32 C31 116.1(4) . . ?
C33 C32 H32 122.0 . . ?
C28 C33 N3 108.1(3) . . ?
C28 C33 C32 120.4(3) . . ?
C32 C33 N3 131.5(3) . . ?
C35 C34 C27 121.7(3) . . ?
C39 C34 C27 119.1(4) . . ?
C39 C34 C35 119.1(4) . . ?
O2 C35 C34 126.3(3) . . ?
O2 C35 C36 116.8(3) . . ?
C36 C35 C34 116.9(3) . . ?
C35 C36 H36 118.6 . . ?
C37 C36 C35 122.8(4) . . ?
C37 C36 H36 118.6 . . ?
C36 C37 H37 119.8 . . ?
C36 C37 C38 120.4(4) . . ?
C38 C37 H37 119.8 . . ?
C37 C38 H38 120.7 . . ?
C39 C38 C37 118.7(4) . . ?
C39 C38 H38 120.7 . . ?
C34 C39 H39 119.0 . . ?
C38 C39 C34 122.0(4) . . ?
C38 C39 H39 119.0 . . ?
Cl1 C40 Cl2 112.1(4) . . ?
Cl1 C40 H40A 109.2 . . ?
Cl1 C40 H40B 109.2 . . ?
Cl2 C40 H40A 109.2 . . ?
Cl2 C40 H40B 109.2 . . ?
H40A C40 H40B 107.9 . . ?
Cl12 Cl12 C140 140.0(19) 2_657 . ?
Cl11 C140 Cl12 105.3(17) . . ?
Cl11 C140 H14A 110.7 . . ?
Cl11 C140 H14B 110.7 . . ?
Cl12 C140 H14A 110.7 . . ?
Cl12 C140 H14B 110.7 . . ?
H14A C140 H14B 108.8 . . ?

loop_
_geom_bond_atom_site_label_1
_geom_bond_atom_site_label_2
_geom_bond_distance
_geom_bond_site_symmetry_2
_geom_bond_publ_flag
Ir1 O2 2.042(3) . ?
Ir1 N1 2.025(3) . ?
Ir1 N2 2.131(3) . ?
Ir1 N3 2.147(3) . ?
Ir1 C11 2.007(4) . ?
Ir1 C24 2.009(4) . ?
O1 C27 1.376(4) . ?
O1 C28 1.370(5) . ?
O2 C35 1.304(4) . ?
N1 C1 1.329(5) . ?
N1 C13 1.380(5) . ?
N2 C14 1.337(5) . ?
N2 C26 1.372(5) . ?
N3 C27 1.314(5) . ?
N3 C33 1.409(5) . ?
C1 H1 0.9500 . ?
C1 C2 1.399(6) . ?
C2 H2 0.9500 . ?
C2 C3 1.369(6) . ?
C3 H3 0.9500 . ?
C3 C4 1.398(6) . ?
C4 C5 1.429(6) . ?
C4 C13 1.411(5) . ?
C5 H5 0.9500 . ?
C5 C6 1.364(6) . ?
C6 H6 0.9500 . ?
C6 C7 1.437(6) . ?
C7 C8 1.410(6) . ?
C7 C12 1.418(5) . ?
C8 H8 0.9500 . ?
C8 C9 1.381(6) . ?
C9 H9 0.9500 . ?
C9 C10 1.401(6) . ?
C10 H10 0.9500 . ?
C10 C11 1.396(5) . ?
C11 C12 1.422(5) . ?
C12 C13 1.409(5) . ?
C14 H14 0.9500 . ?
C14 C15 1.398(6) . ?
C15 H15 0.9500 . ?
C15 C16 1.363(7) . ?
C16 H16 0.9500 . ?
C16 C17 1.393(7) . ?
C17 C18 1.425(7) . ?
C17 C26 1.413(6) . ?
C18 H18 0.9500 . ?
C18 C19 1.337(8) . ?
C19 H19 0.9500 . ?
C19 C20 1.431(7) . ?
C20 C21 1.391(7) . ?
C20 C25 1.413(5) . ?
C21 H21 0.9500 . ?
C21 C22 1.368(7) . ?
C22 H22 0.9500 . ?
C22 C23 1.412(6) . ?
C23 H23 0.9500 . ?
C23 C24 1.402(5) . ?
C24 C25 1.429(6) . ?
C25 C26 1.413(6) . ?
C27 C34 1.431(5) . ?
C28 C29 1.385(5) . ?
C28 C33 1.372(5) . ?
C29 H29 0.9500 . ?
C29 C30 1.392(6) . ?
C30 H30 0.9500 . ?
C30 C31 1.385(6) . ?
C31 H31 0.9500 . ?
C31 C32 1.397(5) . ?
C32 H32 0.9500 . ?
C32 C33 1.395(5) . ?
C34 C35 1.422(5) . ?
C34 C39 1.409(5) . ?
C35 C36 1.410(5) . ?
C36 H36 0.9500 . ?
C36 C37 1.361(5) . ?
C37 H37 0.9500 . ?
C37 C38 1.397(6) . ?
C38 H38 0.9500 . ?
C38 C39 1.376(6) . ?
C39 H39 0.9500 . ?
Cl1 C40 1.728(7) . ?
Cl2 C40 1.764(7) . ?
C40 H40A 0.9900 . ?
C40 H40B 0.9900 . ?
Cl11 C140 1.71(2) . ?
Cl12 Cl12 1.78(4) 2_657 ?
Cl12 C140 1.79(2) . ?
C140 H14A 0.9900 . ?
C140 H14B 0.9900 . ?

loop_
_geom_torsion_atom_site_label_1
_geom_torsion_atom_site_label_2
_geom_torsion_atom_site_label_3
_geom_torsion_atom_site_label_4
_geom_torsion
_geom_torsion_site_symmetry_1
_geom_torsion_site_symmetry_2
_geom_torsion_site_symmetry_3
_geom_torsion_site_symmetry_4
_geom_torsion_publ_flag
Ir1 O2 C35 C34 13.3(6) . . . . ?
Ir1 O2 C35 C36 -167.7(3) . . . . ?
Ir1 N1 C1 C2 179.5(3) . . . . ?
Ir1 N1 C13 C4 -178.0(3) . . . . ?
Ir1 N1 C13 C12 4.2(4) . . . . ?
Ir1 N2 C14 C15 -176.5(4) . . . . ?
Ir1 N2 C26 C17 176.1(3) . . . . ?
Ir1 N2 C26 C25 -4.3(4) . . . . ?
Ir1 N3 C27 O1 176.1(2) . . . . ?
Ir1 N3 C27 C34 -5.2(6) . . . . ?
Ir1 N3 C33 C28 -176.2(3) . . . . ?
Ir1 N3 C33 C32 4.4(6) . . . . ?
Ir1 C11 C12 C7 175.7(3) . . . . ?
Ir1 C11 C12 C13 -4.6(4) . . . . ?
Ir1 C24 C25 C20 -178.5(3) . . . . ?
Ir1 C24 C25 C26 1.5(4) . . . . ?
O1 C27 C34 C35 171.5(3) . . . . ?
O1 C27 C34 C39 -7.0(5) . . . . ?
O1 C28 C29 C30 180.0(4) . . . . ?
O1 C28 C33 N3 0.4(4) . . . . ?
O1 C28 C33 C32 179.8(4) . . . . ?
O2 C35 C36 C37 178.2(4) . . . . ?
N1 C1 C2 C3 0.0(6) . . . . ?
N2 C14 C15 C16 0.8(8) . . . . ?
N3 C27 C34 C35 -7.1(6) . . . . ?
N3 C27 C34 C39 174.4(4) . . . . ?
C1 N1 C13 C4 4.4(5) . . . . ?
C1 N1 C13 C12 -173.5(3) . . . . ?
C1 C2 C3 C4 2.1(6) . . . . ?
C2 C3 C4 C5 178.3(4) . . . . ?
C2 C3 C4 C13 -0.9(6) . . . . ?
C3 C4 C5 C6 -176.4(4) . . . . ?
C3 C4 C13 N1 -2.3(5) . . . . ?
C3 C4 C13 C12 175.3(3) . . . . ?
C4 C5 C6 C7 0.1(6) . . . . ?
C5 C4 C13 N1 178.4(3) . . . . ?
C5 C4 C13 C12 -3.9(5) . . . . ?
C5 C6 C7 C8 177.2(4) . . . . ?
C5 C6 C7 C12 -1.9(6) . . . . ?
C6 C7 C8 C9 -179.0(4) . . . . ?
C6 C7 C12 C11 -179.6(4) . . . . ?
C6 C7 C12 C13 0.8(5) . . . . ?
C7 C8 C9 C10 -0.6(6) . . . . ?
C7 C12 C13 N1 180.0(3) . . . . ?
C7 C12 C13 C4 2.2(5) . . . . ?
C8 C7 C12 C11 1.3(6) . . . . ?
C8 C7 C12 C13 -178.4(3) . . . . ?
C8 C9 C10 C11 -0.2(6) . . . . ?
C9 C10 C11 Ir1 -175.7(3) . . . . ?
C9 C10 C11 C12 1.4(5) . . . . ?
C10 C11 C12 C7 -2.0(5) . . . . ?
C10 C11 C12 C13 177.7(3) . . . . ?
C11 C12 C13 N1 0.3(5) . . . . ?
C11 C12 C13 C4 -177.5(3) . . . . ?
C12 C7 C8 C9 0.1(6) . . . . ?
C13 N1 C1 C2 -3.1(5) . . . . ?
C13 C4 C5 C6 2.7(6) . . . . ?
C14 N2 C26 C17 -1.1(6) . . . . ?
C14 N2 C26 C25 178.5(4) . . . . ?
C14 C15 C16 C17 -0.8(8) . . . . ?
C15 C16 C17 C18 -179.5(5) . . . . ?
C15 C16 C17 C26 -0.1(7) . . . . ?
C16 C17 C18 C19 176.5(5) . . . . ?
C16 C17 C26 N2 1.1(7) . . . . ?
C16 C17 C26 C25 -178.6(4) . . . . ?
C17 C18 C19 C20 2.4(8) . . . . ?
C18 C17 C26 N2 -179.5(4) . . . . ?
C18 C17 C26 C25 0.9(6) . . . . ?
C18 C19 C20 C21 -179.9(5) . . . . ?
C18 C19 C20 C25 0.2(7) . . . . ?
C19 C20 C21 C22 -178.6(4) . . . . ?
C19 C20 C25 C24 177.8(4) . . . . ?
C19 C20 C25 C26 -2.2(6) . . . . ?
C20 C21 C22 C23 0.0(6) . . . . ?
C20 C25 C26 N2 -178.0(4) . . . . ?
C20 C25 C26 C17 1.6(6) . . . . ?
C21 C20 C25 C24 -2.0(6) . . . . ?
C21 C20 C25 C26 177.9(4) . . . . ?
C21 C22 C23 C24 -0.4(6) . . . . ?
C22 C23 C24 Ir1 179.7(3) . . . . ?
C22 C23 C24 C25 -0.3(5) . . . . ?
C23 C24 C25 C20 1.5(5) . . . . ?
C23 C24 C25 C26 -178.4(3) . . . . ?
C24 C25 C26 N2 2.0(5) . . . . ?
C24 C25 C26 C17 -178.4(4) . . . . ?
C25 C20 C21 C22 1.2(6) . . . . ?
C26 N2 C14 C15 0.2(7) . . . . ?
C26 C17 C18 C19 -2.9(7) . . . . ?
C27 O1 C28 C29 -179.7(4) . . . . ?
C27 O1 C28 C33 -0.8(4) . . . . ?
C27 N3 C33 C28 0.2(4) . . . . ?
C27 N3 C33 C32 -179.2(4) . . . . ?
C27 C34 C35 O2 3.3(6) . . . . ?
C27 C34 C35 C36 -175.7(4) . . . . ?
C27 C34 C39 C38 177.8(4) . . . . ?
C28 O1 C27 N3 0.9(4) . . . . ?
C28 O1 C27 C34 -177.9(3) . . . . ?
C28 C29 C30 C31 0.3(6) . . . . ?
C29 C28 C33 N3 179.4(4) . . . . ?
C29 C28 C33 C32 -1.2(6) . . . . ?
C29 C30 C31 C32 -1.8(7) . . . . ?
C30 C31 C32 C33 1.7(6) . . . . ?
C31 C32 C33 N3 179.0(4) . . . . ?
C31 C32 C33 C28 -0.2(6) . . . . ?
C33 N3 C27 O1 -0.7(4) . . . . ?
C33 N3 C27 C34 178.0(4) . . . . ?
C33 C28 C29 C30 1.2(6) . . . . ?
C34 C35 C36 C37 -2.7(6) . . . . ?
C35 C34 C39 C38 -0.8(6) . . . . ?
C35 C36 C37 C38 0.3(6) . . . . ?
C36 C37 C38 C39 1.9(6) . . . . ?
C37 C38 C39 C34 -1.6(7) . . . . ?
C39 C34 C35 O2 -178.1(4) . . . . ?
C39 C34 C35 C36 2.9(5) . . . . ?
Cl12 Cl12 C140 Cl11 8(6) 2_657 . . . ?
